data_4075888
loop_
_publ_author_name
'Braband, Henrik'
'Abram, Ulrich'

_publ_section_title
;
 Nitridotechnetium(V) Complexes with N-Heterocyclic Carbenes and
 Unexpected (OSiMe2OSiMe2O)2-Coligands
;
_journal_issue 14
_journal_name_full Organometallics
_journal_page_first 3362
_journal_paper_doi 10.1021/om050245q
_journal_volume 24
_journal_year 2005
_chemical_formula_moiety 'C22 H44 N5 O3 Si2 Tc'
_chemical_formula_sum 'C22 H44 N5 O3 Si2 Tc'
_chemical_formula_weight 580.80
_chemical_name_systematic
;
Bis{(1,3-Diethyl-4,5-dimethyl)imidazolylyliden}-
(1,1,3,3-tetramethyldisiloxane-1,3-diolato)nitridotechnetium(V)

;
_space_group_IT_number 14
_symmetry_cell_setting monoclinic
_symmetry_space_group_name_Hall '-P 2yn'
_symmetry_space_group_name_H-M 'P 1 21/n 1'
_atom_sites_solution_hydrogens geom
_atom_sites_solution_primary direct
_atom_sites_solution_secondary difmap
_audit_creation_method SHELXL-97
_cell_angle_alpha 90.00
_cell_angle_beta 95.44(1)
_cell_angle_gamma 90.00
_cell_formula_units_Z 4
_cell_length_a 10.057(2)
_cell_length_b 18.112(3)
_cell_length_c 15.597(3)
_cell_measurement_reflns_used 984
_cell_measurement_temperature 173(2)
_cell_measurement_theta_max 30.421
_cell_measurement_theta_min 3.359
_cell_volume 2828.2(9)
_computing_cell_refinement 'Bruker Smart'
_computing_data_collection 'Bruker Smart'
_computing_data_reduction SAINT
_computing_molecular_graphics ORTEP
_computing_publication_material WINGX
_computing_structure_refinement 'SHELXL-97 (Sheldrick, 1997)'
_computing_structure_solution SHELXS
_diffrn_ambient_temperature 173(2)
_diffrn_measured_fraction_theta_full 0.996
_diffrn_measured_fraction_theta_max 0.996
_diffrn_measurement_device_type 'Bruker Smart'
_diffrn_measurement_method 'phi and omega scans'
_diffrn_radiation_monochromator graphite
_diffrn_radiation_source 'fine-focus sealed tube'
_diffrn_radiation_type MoK\a
_diffrn_radiation_wavelength 0.71073
_diffrn_reflns_av_R_equivalents 0.0228
_diffrn_reflns_av_sigmaI/netI 0.0187
_diffrn_reflns_limit_h_max 14
_diffrn_reflns_limit_h_min -14
_diffrn_reflns_limit_k_max 25
_diffrn_reflns_limit_k_min -25
_diffrn_reflns_limit_l_max 22
_diffrn_reflns_limit_l_min -19
_diffrn_reflns_number 34332
_diffrn_reflns_theta_full 30.55
_diffrn_reflns_theta_max 30.55
_diffrn_reflns_theta_min 2.25
_diffrn_standards_decay_% 0
_diffrn_standards_interval_time '10 sec / frame'
_exptl_absorpt_coefficient_mu 0.625
_exptl_absorpt_correction_T_max none
_exptl_absorpt_correction_T_min none
_exptl_absorpt_correction_type none
_exptl_crystal_colour orange-red
_exptl_crystal_density_diffrn 1.364
_exptl_crystal_density_method 'not measured'
_exptl_crystal_description prism
_exptl_crystal_F_000 1224
_exptl_crystal_size_max .58
_exptl_crystal_size_mid .43
_exptl_crystal_size_min .43
_refine_diff_density_max 0.741
_refine_diff_density_min -0.768
_refine_diff_density_rms 0.088
_refine_ls_extinction_method none
_refine_ls_goodness_of_fit_ref 1.071
_refine_ls_hydrogen_treatment 'riding model'
_refine_ls_matrix_type full
_refine_ls_number_parameters 298
_refine_ls_number_reflns 8631
_refine_ls_number_restraints 0
_refine_ls_restrained_S_all 1.071
_refine_ls_R_factor_all 0.0360
_refine_ls_R_factor_gt 0.0296
_refine_ls_shift/su_max 0.002
_refine_ls_shift/su_mean 0.000
_refine_ls_structure_factor_coef Fsqd
_refine_ls_weighting_details 'calc w=1/[\s^2^(Fo^2^)+(0.0338P)^2^+4.2741P] where P=(Fo^2^+2Fc^2^)/3'
_refine_ls_weighting_scheme calc
_refine_ls_wR_factor_gt 0.0790
_refine_ls_wR_factor_ref 0.0842
_reflns_number_gt 7632
_reflns_number_total 8631
_reflns_threshold_expression >2sigma(I)
_cod_data_source_file om050245qsi20050401_053408.cif
_cod_data_source_block tcnc2si
_cod_original_sg_symbol_H-M P2(1)/n
_cod_database_code 4075888

loop_
_symmetry_equiv_pos_as_xyz
'x, y, z'
'-x+1/2, y+1/2, -z+1/2'
'-x, -y, -z'
'x-1/2, -y-1/2, z-1/2'

loop_
_atom_site_label
_atom_site_type_symbol
_atom_site_fract_x
_atom_site_fract_y
_atom_site_fract_z
_atom_site_U_iso_or_equiv
_atom_site_adp_type
_atom_site_occupancy
_atom_site_symmetry_multiplicity
_atom_site_calc_flag
_atom_site_refinement_flags
Tc Tc 0.484801(14) 0.067047(7) 0.700271(9) 0.01339(4) Uani 1 1 d .
N1 N 0.35201(16) 0.03331(9) 0.64757(10) 0.0191(3) Uani 1 1 d .
C1 C 0.50308(17) -0.01013(9) 0.80348(11) 0.0148(3) Uani 1 1 d .
N2 N 0.42434(16) -0.06785(8) 0.82235(10) 0.0165(3) Uani 1 1 d .
C3 C 0.47023(19) -0.10084(10) 0.90127(12) 0.0183(3) Uani 1 1 d .
C4 C 0.57987(19) -0.06282(10) 0.93222(12) 0.0184(3) Uani 1 1 d .
N5 N 0.59881(15) -0.00757(8) 0.87157(10) 0.0162(3) Uani 1 1 d .
C6 C 0.29752(19) -0.08934(10) 0.77554(12) 0.0199(3) Uani 1 1 d .
H6A H 0.2878 -0.1426 0.7782 0.024 Uiso 1 1 calc R
H6B H 0.2980 -0.0755 0.7155 0.024 Uiso 1 1 calc R
C7 C 0.1791(2) -0.05286(12) 0.81257(14) 0.0260(4) Uani 1 1 d .
H7A H 0.0978 -0.0682 0.7803 0.039 Uiso 1 1 calc R
H7B H 0.1875 -0.0002 0.8091 0.039 Uiso 1 1 calc R
H7C H 0.1773 -0.0672 0.8717 0.039 Uiso 1 1 calc R
C8 C 0.70785(19) 0.04591(11) 0.88111(13) 0.0209(3) Uani 1 1 d .
H8A H 0.7133 0.0665 0.9387 0.025 Uiso 1 1 calc R
H8B H 0.6883 0.0860 0.8406 0.025 Uiso 1 1 calc R
C9 C 0.8422(2) 0.01232(14) 0.86581(16) 0.0308(5) Uani 1 1 d .
H9A H 0.9101 0.0496 0.8729 0.046 Uiso 1 1 calc R
H9B H 0.8381 -0.0072 0.8084 0.046 Uiso 1 1 calc R
H9C H 0.8631 -0.0267 0.9065 0.046 Uiso 1 1 calc R
C10 C 0.4059(2) -0.16709(11) 0.93639(13) 0.0247(4) Uani 1 1 d .
H10A H 0.3288 -0.1806 0.8986 0.037 Uiso 1 1 calc R
H10B H 0.3792 -0.1559 0.9924 0.037 Uiso 1 1 calc R
H10C H 0.4682 -0.2074 0.9407 0.037 Uiso 1 1 calc R
C11 C 0.6671(2) -0.07216(12) 1.01435(13) 0.0251(4) Uani 1 1 d .
H11A H 0.7374 -0.0361 1.0172 0.038 Uiso 1 1 calc R
H11B H 0.7051 -0.1208 1.0165 0.038 Uiso 1 1 calc R
H11C H 0.6150 -0.0655 1.0622 0.038 Uiso 1 1 calc R
C21 C 0.63755(17) 0.01302(10) 0.63768(11) 0.0158(3) Uani 1 1 d .
N22 N 0.76838(15) 0.03450(9) 0.64246(10) 0.0175(3) Uani 1 1 d .
C23 C 0.84681(19) -0.01719(11) 0.60339(12) 0.0196(3) Uani 1 1 d .
C24 C 0.76259(19) -0.07074(10) 0.57112(12) 0.0189(3) Uani 1 1 d .
N25 N 0.63506(16) -0.05157(8) 0.59268(10) 0.0168(3) Uani 1 1 d .
C26 C 0.8213(2) 0.10617(11) 0.67268(13) 0.0218(3) Uani 1 1 d .
H26A H 0.9059 0.0989 0.7069 0.026 Uiso 1 1 calc R
H26B H 0.7598 0.1288 0.7092 0.026 Uiso 1 1 calc R
C27 C 0.8416(2) 0.15751(12) 0.59799(15) 0.0287(4) Uani 1 1 d .
H27A H 0.8764 0.2039 0.6199 0.043 Uiso 1 1 calc R
H27B H 0.7576 0.1655 0.5646 0.043 Uiso 1 1 calc R
H27C H 0.9035 0.1356 0.5623 0.043 Uiso 1 1 calc R
C28 C 0.51772(19) -0.09856(10) 0.57156(12) 0.0197(3) Uani 1 1 d .
H28A H 0.5189 -0.1172 0.5133 0.024 Uiso 1 1 calc R
H28B H 0.4373 -0.0693 0.5738 0.024 Uiso 1 1 calc R
C29 C 0.5147(2) -0.16339(11) 0.63367(14) 0.0254(4) Uani 1 1 d .
H29A H 0.4368 -0.1929 0.6181 0.038 Uiso 1 1 calc R
H29B H 0.5120 -0.1451 0.6913 0.038 Uiso 1 1 calc R
H29C H 0.5933 -0.1930 0.6307 0.038 Uiso 1 1 calc R
C30 C 0.9956(2) -0.01105(13) 0.60674(14) 0.0267(4) Uani 1 1 d .
H30A H 1.0240 0.0345 0.6342 0.040 Uiso 1 1 calc R
H30B H 1.0223 -0.0120 0.5493 0.040 Uiso 1 1 calc R
H30C H 1.0360 -0.0517 0.6389 0.040 Uiso 1 1 calc R
C31 C 0.7886(2) -0.13854(11) 0.52072(13) 0.0240(4) Uani 1 1 d .
H31A H 0.7066 -0.1652 0.5078 0.036 Uiso 1 1 calc R
H31B H 0.8518 -0.1693 0.5540 0.036 Uiso 1 1 calc R
H31C H 0.8240 -0.1247 0.4680 0.036 Uiso 1 1 calc R
O1 O 0.53870(14) 0.16055(7) 0.63680(9) 0.0192(2) Uani 1 1 d .
Si1 Si 0.51214(5) 0.24650(3) 0.65347(3) 0.01809(10) Uani 1 1 d .
O3 O 0.37376(14) 0.25844(7) 0.70126(9) 0.0205(3) Uani 1 1 d .
Si2 Si 0.34082(5) 0.20745(3) 0.78471(3) 0.01605(9) Uani 1 1 d .
O2 O 0.44288(14) 0.13908(7) 0.79657(8) 0.0181(2) Uani 1 1 d .
C46 C 0.6518(2) 0.28996(13) 0.72394(17) 0.0335(5) Uani 1 1 d .
H46A H 0.6322 0.3412 0.7323 0.050 Uiso 1 1 calc R
H46B H 0.7334 0.2857 0.6970 0.050 Uiso 1 1 calc R
H46C H 0.6615 0.2653 0.7787 0.050 Uiso 1 1 calc R
C47 C 0.4913(2) 0.29822(11) 0.54910(14) 0.0273(4) Uani 1 1 d .
H47A H 0.4755 0.3495 0.5602 0.041 Uiso 1 1 calc R
H47B H 0.4167 0.2784 0.5134 0.041 Uiso 1 1 calc R
H47C H 0.5709 0.2934 0.5201 0.041 Uiso 1 1 calc R
C48 C 0.3616(2) 0.26781(11) 0.88223(13) 0.0234(4) Uani 1 1 d .
H48A H 0.3006 0.3086 0.8750 0.035 Uiso 1 1 calc R
H48B H 0.4515 0.2861 0.8899 0.035 Uiso 1 1 calc R
H48C H 0.3432 0.2398 0.9320 0.035 Uiso 1 1 calc R
C49 C 0.1633(2) 0.17672(12) 0.76412(14) 0.0256(4) Uani 1 1 d .
H49A H 0.1061 0.2192 0.7574 0.038 Uiso 1 1 calc R
H49B H 0.1396 0.1477 0.8119 0.038 Uiso 1 1 calc R
H49C H 0.1530 0.1475 0.7125 0.038 Uiso 1 1 calc R

loop_
_atom_site_aniso_label
_atom_site_aniso_U_11
_atom_site_aniso_U_22
_atom_site_aniso_U_33
_atom_site_aniso_U_23
_atom_site_aniso_U_13
_atom_site_aniso_U_12
Tc 0.01523(7) 0.01279(7) 0.01215(7) 0.00033(4) 0.00127(5) -0.00007(4)
N1 0.0192(7) 0.0203(7) 0.0173(7) 0.0005(5) -0.0007(6) -0.0001(6)
C1 0.0172(7) 0.0139(7) 0.0136(7) -0.0012(5) 0.0026(6) 0.0008(6)
N2 0.0196(7) 0.0147(6) 0.0151(6) 0.0010(5) 0.0010(5) -0.0015(5)
C3 0.0221(8) 0.0164(7) 0.0168(8) 0.0030(6) 0.0035(6) 0.0018(6)
C4 0.0217(8) 0.0177(8) 0.0158(7) 0.0032(6) 0.0024(6) 0.0031(6)
N5 0.0175(7) 0.0159(6) 0.0151(6) 0.0012(5) 0.0011(5) 0.0002(5)
C6 0.0229(9) 0.0175(8) 0.0190(8) -0.0001(6) -0.0004(7) -0.0045(6)
C7 0.0206(9) 0.0295(10) 0.0273(10) 0.0027(8) -0.0004(7) -0.0025(7)
C8 0.0196(8) 0.0212(8) 0.0212(8) 0.0015(7) -0.0017(7) -0.0034(7)
C9 0.0189(9) 0.0389(12) 0.0344(11) 0.0104(9) 0.0018(8) 0.0007(8)
C10 0.0288(10) 0.0203(8) 0.0252(9) 0.0073(7) 0.0045(7) 0.0003(7)
C11 0.0273(10) 0.0285(10) 0.0189(8) 0.0056(7) -0.0016(7) 0.0025(8)
C21 0.0171(8) 0.0168(7) 0.0135(7) 0.0022(6) 0.0017(6) 0.0002(6)
N22 0.0172(7) 0.0197(7) 0.0158(7) 0.0010(5) 0.0022(5) -0.0007(5)
C23 0.0186(8) 0.0240(8) 0.0166(8) 0.0035(6) 0.0036(6) 0.0037(6)
C24 0.0203(8) 0.0203(8) 0.0166(8) 0.0029(6) 0.0043(6) 0.0053(6)
N25 0.0174(7) 0.0173(7) 0.0157(6) -0.0001(5) 0.0019(5) 0.0013(5)
C26 0.0210(8) 0.0224(8) 0.0222(9) -0.0005(7) 0.0030(7) -0.0048(7)
C27 0.0282(10) 0.0258(10) 0.0339(11) 0.0068(8) 0.0129(8) -0.0015(8)
C28 0.0193(8) 0.0188(8) 0.0210(8) -0.0043(6) 0.0011(6) -0.0016(6)
C29 0.0279(10) 0.0209(9) 0.0286(10) -0.0012(7) 0.0088(8) -0.0023(7)
C30 0.0180(9) 0.0377(11) 0.0245(9) 0.0024(8) 0.0022(7) 0.0026(8)
C31 0.0264(9) 0.0222(9) 0.0243(9) -0.0008(7) 0.0071(7) 0.0068(7)
O1 0.0240(6) 0.0144(6) 0.0200(6) 0.0009(5) 0.0062(5) 0.0004(5)
Si1 0.0216(2) 0.0137(2) 0.0192(2) 0.00000(17) 0.00353(18) -0.00088(17)
O3 0.0243(7) 0.0178(6) 0.0200(6) 0.0032(5) 0.0045(5) 0.0046(5)
Si2 0.0191(2) 0.0144(2) 0.0147(2) -0.00067(16) 0.00177(17) 0.00174(17)
O2 0.0237(6) 0.0161(6) 0.0147(6) -0.0003(4) 0.0028(5) 0.0041(5)
C46 0.0307(11) 0.0290(11) 0.0399(12) -0.0106(9) -0.0008(9) -0.0039(9)
C47 0.0379(11) 0.0194(8) 0.0262(10) 0.0048(7) 0.0109(8) 0.0011(8)
C48 0.0289(10) 0.0207(8) 0.0202(8) -0.0037(7) 0.0001(7) 0.0052(7)
C49 0.0228(9) 0.0235(9) 0.0302(10) -0.0018(7) 0.0016(8) -0.0003(7)

loop_
_atom_type_symbol
_atom_type_description
_atom_type_scat_dispersion_real
_atom_type_scat_dispersion_imag
_atom_type_scat_source
C C 0.0033 0.0016 'International Tables Vol C Tables 4.2.6.8 and 6.1.1.4'
H H 0.0000 0.0000 'International Tables Vol C Tables 4.2.6.8 and 6.1.1.4'
N N 0.0061 0.0033 'International Tables Vol C Tables 4.2.6.8 and 6.1.1.4'
Tc Tc -1.4390 0.7593 'International Tables Vol C Tables 4.2.6.8 and 6.1.1.4'
O O 0.0106 0.0060 'International Tables Vol C Tables 4.2.6.8 and 6.1.1.4'
Si Si 0.0817 0.0704 'International Tables Vol C Tables 4.2.6.8 and 6.1.1.4'

loop_
_geom_angle_atom_site_label_1
_geom_angle_atom_site_label_2
_geom_angle_atom_site_label_3
_geom_angle
N1 Tc O1 107.94(7)
N1 Tc O2 113.10(7)
O1 Tc O2 84.91(5)
N1 Tc C1 98.28(7)
O1 Tc C1 153.67(6)
O2 Tc C1 82.74(6)
N1 Tc C21 100.92(8)
O1 Tc C21 85.61(6)
O2 Tc C21 145.96(6)
C1 Tc C21 91.75(6)
N2 C1 N5 103.88(14)
N2 C1 Tc 131.19(13)
N5 C1 Tc 124.79(12)
C1 N2 C3 111.50(15)
C1 N2 C6 126.52(15)
C3 N2 C6 121.51(15)
C4 C3 N2 106.58(15)
C4 C3 C10 130.33(17)
N2 C3 C10 123.04(17)
C3 C4 N5 106.34(16)
C3 C4 C11 130.02(17)
N5 C4 C11 123.62(17)
C1 N5 C4 111.70(15)
C1 N5 C8 124.71(15)
C4 N5 C8 123.59(15)
N2 C6 C7 111.84(16)
N5 C8 C9 112.85(17)
N25 C21 N22 104.05(15)
N25 C21 Tc 130.55(13)
N22 C21 Tc 125.12(13)
C21 N22 C23 111.40(15)
C21 N22 C26 126.05(16)
C23 N22 C26 122.02(16)
C24 C23 N22 106.41(16)
C24 C23 C30 130.92(18)
N22 C23 C30 122.53(18)
C23 C24 N25 106.76(16)
C23 C24 C31 130.56(18)
N25 C24 C31 122.68(17)
C21 N25 C24 111.34(15)
C21 N25 C28 126.06(15)
C24 N25 C28 122.55(15)
N22 C26 C27 111.53(17)
N25 C28 C29 111.61(16)
Si1 O1 Tc 131.62(8)
O1 Si1 O3 111.09(7)
O1 Si1 C47 110.55(9)
O3 Si1 C47 107.25(9)
O1 Si1 C46 112.07(10)
O3 Si1 C46 107.27(10)
C47 Si1 C46 108.42(11)
Si1 O3 Si2 121.41(8)
O2 Si2 O3 110.31(7)
O2 Si2 C49 112.30(9)
O3 Si2 C49 106.88(9)
O2 Si2 C48 109.65(8)
O3 Si2 C48 107.37(9)
C49 Si2 C48 110.20(10)
Si2 O2 Tc 125.15(8)

loop_
_geom_bond_atom_site_label_1
_geom_bond_atom_site_label_2
_geom_bond_distance
Tc N1 1.6199(16)
Tc O1 2.0600(13)
Tc O2 2.0629(13)
Tc C1 2.1268(17)
Tc C21 2.1342(18)
C1 N2 1.360(2)
C1 N5 1.365(2)
N2 C3 1.406(2)
N2 C6 1.461(2)
C3 C4 1.350(3)
C3 C10 1.492(3)
C4 N5 1.402(2)
C4 C11 1.492(3)
N5 C8 1.460(2)
C6 C7 1.523(3)
C8 C9 1.521(3)
C21 N25 1.363(2)
C21 N22 1.367(2)
N22 C23 1.400(2)
N22 C26 1.464(2)
C23 C24 1.353(3)
C23 C30 1.497(3)
C24 N25 1.400(2)
C24 C31 1.494(3)
N25 C28 1.467(2)
C26 C27 1.519(3)
C28 C29 1.524(3)
O1 Si1 1.6049(14)
Si1 O3 1.6540(15)
Si1 C47 1.873(2)
Si1 C46 1.873(2)
O3 Si2 1.6549(14)
Si2 O2 1.6078(14)
Si2 C49 1.868(2)
Si2 C48 1.869(2)
